data_1502339
loop_
_publ_author_name
'Ghorai, Manas K.'
'Nanaji, Y.'
'Yadav, A. K.'

_publ_section_title
;
 Ring opening/C-N cyclization of activated aziridines with carbon
 nucleophiles: highly diastereo- and enantioselective synthesis of
 tetrahydroquinolines.
;
_journal_issue 16
_journal_name_full 'Organic letters'
_journal_page_first 4256
_journal_page_last 4259
_journal_paper_doi 10.1021/ol2016077
_journal_volume 13
_journal_year 2011
_chemical_absolute_configuration rm
_chemical_formula_moiety 'C26 H26 N2 O2 S1'
_chemical_formula_sum 'C26 H26 N2 O2 S'
_chemical_formula_weight 430.55
_chemical_name_systematic
;
 ?
;
_space_group_IT_number 4
_symmetry_cell_setting monoclinic
_symmetry_space_group_name_Hall 'P 2yb'
_symmetry_space_group_name_H-M 'P 1 21 1'
_atom_sites_solution_hydrogens geom
_atom_sites_solution_primary direct
_atom_sites_solution_secondary difmap
_audit_creation_method SHELXL-97
_cell_angle_alpha 90.000(5)
_cell_angle_beta 95.772(5)
_cell_angle_gamma 90.000(5)
_cell_formula_units_Z 2
_cell_length_a 9.314(5)
_cell_length_b 12.850(5)
_cell_length_c 9.334(5)
_cell_measurement_reflns_used 999
_cell_measurement_temperature 100(2)
_cell_measurement_theta_max 28.29
_cell_measurement_theta_min 2.19
_cell_volume 1111.5(9)
_computing_cell_refinement 'SAINT (Bruker, 2002)'
_computing_data_collection 'SAINT (Bruker, 2002)'
_computing_data_reduction 'SAINT (Bruker, 2002)'
_computing_molecular_graphics ORTEP-3
_computing_publication_material SHELXL-97
_computing_structure_refinement 'SHELXL-97 (Sheldrick, 1997)'
_computing_structure_solution 'SHELXTL (Bruker, 2002)'
_diffrn_ambient_temperature 100(2)
_diffrn_measured_fraction_theta_full 0.986
_diffrn_measured_fraction_theta_max 0.986
_diffrn_measurement_device_type 'CCD area detector'
_diffrn_measurement_method 'Omega scans'
_diffrn_radiation_monochromator graphite
_diffrn_radiation_source 'fine-focus sealed tube'
_diffrn_radiation_type MoK\a
_diffrn_radiation_wavelength 0.71073
_diffrn_reflns_av_R_equivalents 0.0257
_diffrn_reflns_av_sigmaI/netI 0.0532
_diffrn_reflns_limit_h_max 9
_diffrn_reflns_limit_h_min -12
_diffrn_reflns_limit_k_max 16
_diffrn_reflns_limit_k_min -17
_diffrn_reflns_limit_l_max 12
_diffrn_reflns_limit_l_min -12
_diffrn_reflns_number 7229
_diffrn_reflns_theta_full 28.29
_diffrn_reflns_theta_max 28.29
_diffrn_reflns_theta_min 2.19
_exptl_absorpt_coefficient_mu 0.171
_exptl_absorpt_correction_T_max 0.997
_exptl_absorpt_correction_T_min 0.997
_exptl_absorpt_correction_type empirical
_exptl_absorpt_process_details 'SADABS (Bruker, 2002)'
_exptl_crystal_colour colourless
_exptl_crystal_density_diffrn 1.286
_exptl_crystal_density_method 'not measured'
_exptl_crystal_description cube
_exptl_crystal_F_000 456
_exptl_crystal_size_max 0.02
_exptl_crystal_size_mid 0.02
_exptl_crystal_size_min 0.02
_refine_diff_density_max 0.506
_refine_diff_density_min -0.596
_refine_diff_density_rms 0.101
_refine_ls_abs_structure_details 'Flack H D (1983), Acta Cryst. A39, 876-881'
_refine_ls_abs_structure_Flack -0.05(11)
_refine_ls_extinction_method none
_refine_ls_goodness_of_fit_ref 1.138
_refine_ls_hydrogen_treatment constr
_refine_ls_matrix_type full
_refine_ls_number_parameters 280
_refine_ls_number_reflns 4991
_refine_ls_number_restraints 1
_refine_ls_restrained_S_all 1.138
_refine_ls_R_factor_all 0.0651
_refine_ls_R_factor_gt 0.0526
_refine_ls_shift/su_max 0.002
_refine_ls_shift/su_mean 0.000
_refine_ls_structure_factor_coef Fsqd
_refine_ls_weighting_details 'calc w=1/[\s^2^(Fo^2^)+(0.0173P)^2^+1.9510P] where P=(Fo^2^+2Fc^2^)/3'
_refine_ls_weighting_scheme calc
_refine_ls_wR_factor_gt 0.1086
_refine_ls_wR_factor_ref 0.1405
_reflns_number_gt 4516
_reflns_number_total 4991
_reflns_threshold_expression >2sigma(I)
_cod_data_source_file ol2016077_si_002.cif
_cod_data_source_block 15d
_cod_depositor_comments
;
The following automatic conversions were performed:

'_symmetry_cell_setting' value 'Monoclinic' changed to 'monoclinic'
according to /home/saulius/struct/CIF-dictionaries/cif_core.dic
dictionary named 'cif_core.dic' version 2.4.1 from 2010-06-29.

Automatic conversion script
Id: cif_fix_values 1715 2011-07-08 13:25:40Z adriana 
;
_cod_original_sg_symbol_H-M P21
_cod_original_formula_sum 'C26 H26 N2 O2 S1'
_cod_database_code 1502339

loop_
_symmetry_equiv_pos_as_xyz
'x, y, z'
'-x, y+1/2, -z'

loop_
_atom_site_label
_atom_site_type_symbol
_atom_site_fract_x
_atom_site_fract_y
_atom_site_fract_z
_atom_site_U_iso_or_equiv
_atom_site_adp_type
_atom_site_occupancy
_atom_site_symmetry_multiplicity
_atom_site_calc_flag
_atom_site_refinement_flags
C1 C 0.3449(4) 0.0721(3) 0.1065(4) 0.0219(7) Uani 1 1 d .
C2 C 0.4428(4) 0.1178(3) 0.2109(4) 0.0275(8) Uani 1 1 d .
H2 H 0.4200 0.1809 0.2518 0.033 Uiso 1 1 calc R
C3 C 0.5736(4) 0.0704(4) 0.2545(4) 0.0329(9) Uani 1 1 d .
H3 H 0.6379 0.1020 0.3239 0.040 Uiso 1 1 calc R
C4 C 0.6091(4) -0.0243(3) 0.1951(4) 0.0313(9) Uani 1 1 d .
H4 H 0.6963 -0.0567 0.2251 0.038 Uiso 1 1 calc R
C5 C 0.5129(4) -0.0699(3) 0.0906(4) 0.0294(8) Uani 1 1 d .
H5 H 0.5361 -0.1329 0.0497 0.035 Uiso 1 1 calc R
C6 C 0.3820(4) -0.0220(3) 0.0464(4) 0.0248(7) Uani 1 1 d .
H6 H 0.3186 -0.0533 -0.0241 0.030 Uiso 1 1 calc R
C7 C 0.1352(4) 0.1075(3) -0.0891(4) 0.0202(7) Uani 1 1 d .
H7 H 0.1326 0.0324 -0.1077 0.024 Uiso 1 1 calc R
C8 C 0.2009(4) 0.1259(3) 0.0666(4) 0.0203(7) Uani 1 1 d .
H8 H 0.2188 0.2008 0.0762 0.024 Uiso 1 1 calc R
C9 C 0.0891(4) 0.0985(3) 0.1719(4) 0.0239(8) Uani 1 1 d .
H9 H 0.1323 0.1167 0.2688 0.029 Uiso 1 1 calc R
C10 C 0.0432(4) -0.0160(3) 0.1766(4) 0.0239(7) Uani 1 1 d .
H10A H -0.0368 -0.0279 0.1035 0.029 Uiso 1 1 calc R
H10B H 0.1229 -0.0597 0.1540 0.029 Uiso 1 1 calc R
C11 C -0.0020(4) -0.0475(3) 0.3232(4) 0.0309(8) Uani 1 1 d .
H11A H -0.0776 -0.0010 0.3482 0.037 Uiso 1 1 calc R
H11B H -0.0418 -0.1173 0.3163 0.037 Uiso 1 1 calc R
C12 C 0.1215(5) -0.0450(3) 0.4425(5) 0.0426(11) Uani 1 1 d .
H12A H 0.0865 -0.0649 0.5318 0.064 Uiso 1 1 calc R
H12B H 0.1604 0.0242 0.4511 0.064 Uiso 1 1 calc R
H12C H 0.1955 -0.0925 0.4200 0.064 Uiso 1 1 calc R
C13 C 0.5193(5) 0.4687(4) 0.3649(5) 0.0429(11) Uani 1 1 d .
H13A H 0.5664 0.4478 0.4567 0.064 Uiso 1 1 calc R
H13B H 0.5068 0.5428 0.3635 0.064 Uiso 1 1 calc R
H13C H 0.5773 0.4486 0.2902 0.064 Uiso 1 1 calc R
C14 C 0.3736(4) 0.4163(3) 0.3405(4) 0.0284(8) Uani 1 1 d .
C15 C 0.3272(4) 0.3490(3) 0.4436(4) 0.0286(8) Uani 1 1 d .
H15 H 0.3867 0.3364 0.5279 0.034 Uiso 1 1 calc R
C16 C 0.1936(4) 0.3003(3) 0.4225(4) 0.0237(7) Uani 1 1 d .
H16 H 0.1629 0.2563 0.4925 0.028 Uiso 1 1 calc R
C17 C 0.1073(4) 0.3181(3) 0.2963(4) 0.0234(7) Uani 1 1 d .
C18 C 0.1490(4) 0.3858(3) 0.1922(4) 0.0258(8) Uani 1 1 d .
H18 H 0.0881 0.3992 0.1091 0.031 Uiso 1 1 calc R
C19 C 0.2846(5) 0.4336(3) 0.2149(4) 0.0320(9) Uani 1 1 d .
H19 H 0.3152 0.4774 0.1447 0.038 Uiso 1 1 calc R
C20 C -0.1005(4) 0.1739(3) -0.0062(4) 0.0207(7) Uani 1 1 d .
C21 C -0.2455(4) 0.2019(3) -0.0391(4) 0.0258(7) Uani 1 1 d .
H21 H -0.3029 0.2149 0.0349 0.031 Uiso 1 1 calc R
C22 C -0.3032(4) 0.2103(3) -0.1791(4) 0.0254(7) Uani 1 1 d .
H22 H -0.3994 0.2296 -0.1993 0.031 Uiso 1 1 calc R
C23 C -0.2199(4) 0.1905(3) -0.2919(4) 0.0232(7) Uani 1 1 d .
H23 H -0.2586 0.1988 -0.3870 0.028 Uiso 1 1 calc R
C24 C -0.0787(4) 0.1582(3) -0.2598(4) 0.0221(7) Uani 1 1 d .
H24 H -0.0241 0.1415 -0.3347 0.027 Uiso 1 1 calc R
C25 C -0.0161(4) 0.1501(3) -0.1186(3) 0.0190(7) Uani 1 1 d .
C26 C 0.2314(4) 0.1567(3) -0.1855(4) 0.0225(7) Uani 1 1 d .
N1 N 0.3059(3) 0.1986(3) -0.2589(3) 0.0311(7) Uani 1 1 d .
N2 N -0.0405(3) 0.1665(2) 0.1400(3) 0.0212(6) Uani 1 1 d .
O1 O -0.1650(3) 0.3297(2) 0.2002(3) 0.0306(6) Uani 1 1 d .
O2 O -0.0872(3) 0.2024(2) 0.3929(3) 0.0277(6) Uani 1 1 d .
S1 S -0.06175(9) 0.25620(7) 0.26331(9) 0.02306(18) Uani 1 1 d .

loop_
_atom_site_aniso_label
_atom_site_aniso_U_11
_atom_site_aniso_U_22
_atom_site_aniso_U_33
_atom_site_aniso_U_23
_atom_site_aniso_U_13
_atom_site_aniso_U_12
C1 0.0187(16) 0.0240(17) 0.0234(18) 0.0010(14) 0.0043(13) 0.0014(14)
C2 0.0293(19) 0.031(2) 0.0217(18) -0.0016(15) -0.0017(14) -0.0020(16)
C3 0.028(2) 0.042(2) 0.028(2) 0.0017(18) -0.0053(15) -0.0057(18)
C4 0.0247(18) 0.037(2) 0.033(2) 0.0077(18) 0.0058(15) 0.0092(17)
C5 0.031(2) 0.022(2) 0.035(2) 0.0034(16) 0.0034(16) 0.0043(15)
C6 0.0217(17) 0.0268(19) 0.0254(18) -0.0001(15) -0.0005(13) 0.0004(15)
C7 0.0202(16) 0.0227(17) 0.0177(16) 0.0035(13) 0.0014(12) 0.0015(13)
C8 0.0209(16) 0.0218(17) 0.0175(16) -0.0028(13) -0.0019(13) 0.0028(13)
C9 0.0239(18) 0.032(2) 0.0153(16) 0.0001(14) -0.0020(13) 0.0040(15)
C10 0.0254(18) 0.0237(18) 0.0227(18) -0.0009(15) 0.0032(13) 0.0025(15)
C11 0.031(2) 0.030(2) 0.032(2) -0.0022(16) 0.0027(16) -0.0073(16)
C12 0.063(3) 0.030(2) 0.032(2) 0.0100(18) -0.010(2) -0.013(2)
C13 0.033(2) 0.049(3) 0.048(3) -0.006(2) 0.011(2) -0.010(2)
C14 0.0299(19) 0.0272(19) 0.030(2) -0.0078(16) 0.0097(16) -0.0054(16)
C15 0.031(2) 0.032(2) 0.0212(18) -0.0007(16) -0.0043(15) -0.0013(16)
C16 0.0281(18) 0.0237(18) 0.0201(17) -0.0013(14) 0.0062(14) 0.0027(14)
C17 0.0243(17) 0.0235(18) 0.0227(18) -0.0041(14) 0.0039(14) -0.0025(14)
C18 0.035(2) 0.0192(18) 0.0227(19) -0.0017(14) 0.0024(15) 0.0051(15)
C19 0.043(2) 0.025(2) 0.029(2) 0.0035(16) 0.0088(17) -0.0007(17)
C20 0.0239(17) 0.0143(16) 0.0245(17) 0.0000(13) 0.0055(13) -0.0003(13)
C21 0.0251(17) 0.0226(18) 0.0310(19) -0.0037(15) 0.0088(14) 0.0013(15)
C22 0.0199(16) 0.0263(18) 0.0287(18) -0.0032(15) -0.0040(13) 0.0036(15)
C23 0.0297(18) 0.0284(19) 0.0113(15) 0.0016(13) 0.0004(13) 0.0008(15)
C24 0.0279(17) 0.0220(17) 0.0167(16) -0.0014(13) 0.0035(13) -0.0013(14)
C25 0.0236(16) 0.0199(17) 0.0135(15) 0.0003(12) 0.0019(12) -0.0027(13)
C26 0.0208(16) 0.0253(18) 0.0214(17) 0.0020(14) 0.0022(13) 0.0051(14)
N1 0.0268(16) 0.0397(19) 0.0270(17) 0.0086(15) 0.0036(13) 0.0030(15)
N2 0.0188(14) 0.0290(16) 0.0155(14) -0.0020(12) -0.0005(10) -0.0010(12)
O1 0.0308(14) 0.0317(15) 0.0285(15) -0.0066(11) -0.0004(11) 0.0108(12)
O2 0.0287(13) 0.0350(15) 0.0198(12) -0.0008(11) 0.0048(10) -0.0049(12)
S1 0.0250(4) 0.0261(4) 0.0182(4) -0.0017(4) 0.0029(3) 0.0029(4)

loop_
_atom_type_symbol
_atom_type_description
_atom_type_scat_dispersion_real
_atom_type_scat_dispersion_imag
_atom_type_scat_source
C C 0.0033 0.0016 'International Tables Vol C Tables 4.2.6.8 and 6.1.1.4'
H H 0.0000 0.0000 'International Tables Vol C Tables 4.2.6.8 and 6.1.1.4'
N N 0.0061 0.0033 'International Tables Vol C Tables 4.2.6.8 and 6.1.1.4'
O O 0.0106 0.0060 'International Tables Vol C Tables 4.2.6.8 and 6.1.1.4'
S S 0.1246 0.1234 'International Tables Vol C Tables 4.2.6.8 and 6.1.1.4'

loop_
_geom_angle_atom_site_label_1
_geom_angle_atom_site_label_2
_geom_angle_atom_site_label_3
_geom_angle
C6 C1 C2 118.4(3)
C6 C1 C8 123.0(3)
C2 C1 C8 118.5(3)
C3 C2 C1 120.9(4)
C3 C2 H2 119.6
C1 C2 H2 119.6
C2 C3 C4 120.3(4)
C2 C3 H3 119.9
C4 C3 H3 119.9
C5 C4 C3 119.2(4)
C5 C4 H4 120.4
C3 C4 H4 120.4
C4 C5 C6 120.5(4)
C4 C5 H5 119.8
C6 C5 H5 119.8
C5 C6 C1 120.7(3)
C5 C6 H6 119.6
C1 C6 H6 119.6
C26 C7 C25 110.3(3)
C26 C7 C8 107.6(3)
C25 C7 C8 113.1(3)
C26 C7 H7 108.6
C25 C7 H7 108.6
C8 C7 H7 108.6
C1 C8 C7 114.7(3)
C1 C8 C9 112.1(3)
C7 C8 C9 109.7(3)
C1 C8 H8 106.6
C7 C8 H8 106.6
C9 C8 H8 106.6
N2 C9 C10 110.1(3)
N2 C9 C8 108.8(3)
C10 C9 C8 116.4(3)
N2 C9 H9 107.0
C10 C9 H9 107.0
C8 C9 H9 107.0
C11 C10 C9 112.5(3)
C11 C10 H10A 109.1
C9 C10 H10A 109.1
C11 C10 H10B 109.1
C9 C10 H10B 109.1
H10A C10 H10B 107.8
C12 C11 C10 113.2(3)
C12 C11 H11A 108.9
C10 C11 H11A 108.9
C12 C11 H11B 108.9
C10 C11 H11B 108.9
H11A C11 H11B 107.7
C11 C12 H12A 109.5
C11 C12 H12B 109.5
H12A C12 H12B 109.5
C11 C12 H12C 109.5
H12A C12 H12C 109.5
H12B C12 H12C 109.5
C14 C13 H13A 109.5
C14 C13 H13B 109.5
H13A C13 H13B 109.5
C14 C13 H13C 109.5
H13A C13 H13C 109.5
H13B C13 H13C 109.5
C19 C14 C15 118.9(4)
C19 C14 C13 120.6(4)
C15 C14 C13 120.5(4)
C16 C15 C14 121.1(4)
C16 C15 H15 119.4
C14 C15 H15 119.4
C17 C16 C15 119.0(3)
C17 C16 H16 120.5
C15 C16 H16 120.5
C16 C17 C18 121.5(3)
C16 C17 S1 120.6(3)
C18 C17 S1 117.9(3)
C17 C18 C19 118.7(4)
C17 C18 H18 120.6
C19 C18 H18 120.6
C14 C19 C18 120.8(4)
C14 C19 H19 119.6
C18 C19 H19 119.6
C21 C20 C25 119.4(3)
C21 C20 N2 120.2(3)
C25 C20 N2 120.4(3)
C22 C21 C20 120.5(3)
C22 C21 H21 119.7
C20 C21 H21 119.7
C21 C22 C23 120.9(3)
C21 C22 H22 119.6
C23 C22 H22 119.6
C24 C23 C22 118.8(3)
C24 C23 H23 120.6
C22 C23 H23 120.6
C23 C24 C25 121.8(3)
C23 C24 H24 119.1
C25 C24 H24 119.1
C24 C25 C20 118.6(3)
C24 C25 C7 119.6(3)
C20 C25 C7 121.5(3)
N1 C26 C7 177.6(4)
C20 N2 C9 117.4(3)
C20 N2 S1 123.9(2)
C9 N2 S1 114.8(2)
O2 S1 O1 120.29(16)
O2 S1 N2 106.98(16)
O1 S1 N2 107.18(16)
O2 S1 C17 106.91(17)
O1 S1 C17 108.99(18)
N2 S1 C17 105.57(16)

loop_
_geom_bond_atom_site_label_1
_geom_bond_atom_site_label_2
_geom_bond_distance
C1 C6 1.391(5)
C1 C2 1.396(5)
C1 C8 1.522(5)
C2 C3 1.386(5)
C2 H2 0.9300
C3 C4 1.391(6)
C3 H3 0.9300
C4 C5 1.386(6)
C4 H4 0.9300
C5 C6 1.391(5)
C5 H5 0.9300
C6 H6 0.9300
C7 C26 1.475(5)
C7 C25 1.511(5)
C7 C8 1.537(5)
C7 H7 0.9800
C8 C9 1.542(5)
C8 H8 0.9800
C9 N2 1.496(4)
C9 C10 1.535(5)
C9 H9 0.9800
C10 C11 1.526(5)
C10 H10A 0.9700
C10 H10B 0.9700
C11 C12 1.519(6)
C11 H11A 0.9700
C11 H11B 0.9700
C12 H12A 0.9600
C12 H12B 0.9600
C12 H12C 0.9600
C13 C14 1.512(6)
C13 H13A 0.9600
C13 H13B 0.9600
C13 H13C 0.9600
C14 C19 1.384(6)
C14 C15 1.395(5)
C15 C16 1.389(5)
C15 H15 0.9300
C16 C17 1.377(5)
C16 H16 0.9300
C17 C18 1.388(5)
C17 S1 1.763(4)
C18 C19 1.401(6)
C18 H18 0.9300
C19 H19 0.9300
C20 C21 1.402(5)
C20 C25 1.406(5)
C20 N2 1.425(4)
C21 C22 1.366(5)
C21 H21 0.9300
C22 C23 1.393(5)
C22 H22 0.9300
C23 C24 1.383(5)
C23 H23 0.9300
C24 C25 1.390(5)
C24 H24 0.9300
C26 N1 1.156(5)
N2 S1 1.655(3)
O1 S1 1.432(3)
O2 S1 1.433(3)
